data_1572533
loop_
_publ_author_name
'Dreher, Thorsten'
'Geciauskas, Lukas'
'Steinfeld, Samuel'
'Procacci, Barbara'
'Whitwood, Adrian C.'
'Lynam, Jason M.'
'Douthwaite, Richard E.'
'Duhme-Klair, Anne-K'

_publ_section_title
;
 Ligand-to-metal charge transfer facilitates photocatalytic oxygen atom
 transfer (OAT) with <i>cis</i>-dioxo molybdenum(vi)-Schiff base
 complexes.
;
_journal_issue 39
_journal_name_full 'Chemical science'
_journal_page_first 16186
_journal_page_last 16195
_journal_paper_doi 10.1039/d4sc02784a
_journal_volume 15
_journal_year 2024
_chemical_formula_moiety 'C15 H9 F6 Mo N O5, C4 H8 O'
_chemical_formula_sum 'C19 H17 F6 Mo N O6'
_chemical_formula_weight 565.28
_space_group_crystal_system monoclinic
_space_group_IT_number 14
_space_group_name_Hall '-P 2ybc'
_space_group_name_H-M_alt 'P 1 21/c 1'
_atom_sites_solution_hydrogens mixed
_atom_sites_solution_primary dual
_audit_creation_date 2023-03-10
_audit_creation_method
;
Olex2 1.5
(compiled 2023.03.06 svn.rbb2c1857 for OlexSys, GUI svn.r6748)
;
_audit_update_record
;
2023-12-07 deposited with the CCDC.	2024-08-28 downloaded from the CCDC.
;
_cell_angle_alpha 90
_cell_angle_beta 112.217(3)
_cell_angle_gamma 90
_cell_formula_units_Z 4
_cell_length_a 13.3516(3)
_cell_length_b 14.8110(3)
_cell_length_c 11.4468(3)
_cell_measurement_reflns_used 10337
_cell_measurement_temperature 110.00(10)
_cell_measurement_theta_max 76.7250
_cell_measurement_theta_min 3.5740
_cell_volume 2095.56(10)
_computing_cell_refinement 'CrysAlisPro 1.171.42.73a (Rigaku OD, 2022)'
_computing_data_collection 'CrysAlisPro 1.171.42.73a (Rigaku OD, 2022)'
_computing_data_reduction 'CrysAlisPro 1.171.42.73a (Rigaku OD, 2022)'
_computing_molecular_graphics 'Olex2 1.5 (Dolomanov et al., 2009)'
_computing_publication_material 'Olex2 1.5 (Dolomanov et al., 2009)'
_computing_structure_refinement 'SHELXL 2018/3 (Sheldrick, 2015)'
_computing_structure_solution 'SHELXT  (Sheldrick, 2015)'
_diffrn_ambient_environment N~2~
_diffrn_ambient_temperature 110.00(10)
_diffrn_detector 'Hybrid Pixel Array Detector'
_diffrn_detector_area_resol_mean 10.0000
_diffrn_detector_type HyPix
_diffrn_measured_fraction_theta_full 0.991
_diffrn_measured_fraction_theta_max 0.991
_diffrn_measurement_details
;
List of Runs (angles in degrees, time in seconds):

  # Type    Start    End  Width  t~exp~   \w     \q     \k     \f   Frames
#--------------------------------------------------------------------------
  1  \w   -103.00 -63.00   0.50    1.00    --  -48.70-140.00  92.00   80
  2  \w    -86.00 -46.00   0.50    1.00    --  -48.70 129.00 -21.00   80
  3  \w    -83.00 -58.00   0.50    1.00    --  -48.70 140.00 150.00   50
  4  \w   -118.00 -71.00   0.50    1.00    --  -48.70-129.00 -94.00   94
  5  \w     43.00  68.00   0.50    1.00    --   48.70-129.00 -94.00   50
  6  \w     50.00  75.00   0.50    1.00    --   48.70-140.00  92.00   50
  7  \w     89.00 137.00   0.50    4.00    --  107.75 140.00 150.00   96
  8  \w     82.00 112.00   0.50    4.00    --  107.75-129.00 -94.00   60
  9  \w     78.00 121.00   0.50    4.00    --  107.75-140.00  92.00   86
 10  \w    101.00 154.00   0.50    4.00    --  107.75 129.00 -21.00  106
 11  \w   -117.00 -83.00   0.50    1.00    --  -48.70-125.00  30.00   68
 12  \w   -117.00 -73.00   0.50    1.00    --  -48.70-125.00 -30.00   88
 13  \w     69.00 120.00   0.50    1.00    --   48.70  77.00 150.00  102
 14  \w     15.00  80.00   0.50    1.00    --   48.70 -99.00-150.00  130
 15  \w     26.00  65.00   0.50    1.00    --   48.70  77.00 150.00   78
 16  \w     36.00  83.00   0.50    4.00    --  107.75 -57.00  30.00   94
 17  \w     98.00 158.00   0.50    4.00    --  107.75  37.00-180.00  120
 18  \w    153.00 178.00   0.50    4.00    --  107.75  57.00-120.00   50
 19  \w    143.00 170.00   0.50    4.00    --  107.75 125.00  30.00   54
 20  \w     95.00 125.00   0.50    4.00    --  107.75 125.00  30.00   60
 21  \w     37.00 105.00   0.50    4.00    --  107.75 -99.00 -60.00  136
 22  \w    100.00 143.00   0.50    4.00    --  107.75 125.00  60.00   86
 23  \w    152.00 178.00   0.50    4.00    --  107.75 125.00  60.00   52
 24  \w    102.00 129.00   0.50    4.00    --  107.75  57.00-120.00   54
 25  \w     38.00 115.00   0.50    4.00    --  107.75 -37.00  30.00  154
 26  \w    130.00 156.00   0.50    4.00    --  107.75 129.00 -21.00   52
 27  \w   -103.00 -76.00   0.50    1.00    --  -48.70-125.00   0.00   54
 28  \w     44.00  80.00   0.50    1.00    --   48.70-125.00-180.00   72
 29  \w     80.00 106.00   0.50    4.00    --  107.75 -99.00 -90.00   52
 30  \w     37.00  62.00   0.50    4.00    --  107.75 -99.00 150.00   50
;
_diffrn_measurement_device 'four-circle diffractometer'
_diffrn_measurement_device_type 'SuperNova, Dual, Cu at home/near, HyPix'
_diffrn_measurement_method '\w scans'
_diffrn_orient_matrix_type 'CrysAlisPro convention (1999,Acta A55,543-557)'
_diffrn_orient_matrix_UB_11 0.0817125000
_diffrn_orient_matrix_UB_12 -0.0543492000
_diffrn_orient_matrix_UB_13 -0.0373684000
_diffrn_orient_matrix_UB_21 0.0462275000
_diffrn_orient_matrix_UB_22 0.0885655000
_diffrn_orient_matrix_UB_23 -0.0292448000
_diffrn_orient_matrix_UB_31 0.0820077000
_diffrn_orient_matrix_UB_32 0.0040068000
_diffrn_orient_matrix_UB_33 0.1374819000
_diffrn_radiation_monochromator mirror
_diffrn_radiation_probe x-ray
_diffrn_radiation_type 'Cu K\a'
_diffrn_radiation_wavelength 1.54184
_diffrn_reflns_av_unetI/netI 0.0172
_diffrn_reflns_Laue_measured_fraction_full 0.991
_diffrn_reflns_Laue_measured_fraction_max 0.991
_diffrn_reflns_limit_h_max 15
_diffrn_reflns_limit_h_min -15
_diffrn_reflns_limit_k_max 17
_diffrn_reflns_limit_k_min -17
_diffrn_reflns_limit_l_max 13
_diffrn_reflns_limit_l_min -11
_diffrn_reflns_number 6751
_diffrn_reflns_point_group_measured_fraction_full 0.991
_diffrn_reflns_point_group_measured_fraction_max 0.991
_diffrn_reflns_theta_full 67.034
_diffrn_reflns_theta_max 67.034
_diffrn_reflns_theta_min 3.576
_diffrn_source 'micro-focus sealed X-ray tube'
_diffrn_source_type 'SuperNova (Cu) X-ray Source'
_exptl_absorpt_coefficient_mu 5.975
_exptl_absorpt_correction_T_max 0.656
_exptl_absorpt_correction_T_min 0.392
_exptl_absorpt_correction_type analytical
_exptl_absorpt_process_details
;
CrysAlisPro 1.171.42.73a (Rigaku Oxford Diffraction, 2022)
Analytical numeric absorption correction using a multifaceted crystal
model based on expressions derived by R.C. Clark & J.S. Reid.
(Clark, R. C. & Reid, J. S. (1995). Acta Cryst. A51, 887-897)
Empirical absorption correction using spherical harmonics,
implemented in SCALE3 ABSPACK scaling algorithm.
;
_exptl_crystal_colour 'clear orange'
_exptl_crystal_colour_lustre clear
_exptl_crystal_colour_primary orange
_exptl_crystal_density_diffrn 1.792
_exptl_crystal_description block
_exptl_crystal_F_000 1128
_exptl_crystal_recrystallization_method 'Re-crystallisation from solvent: Heptane and tetrahydrofuran'
_exptl_crystal_size_max 0.193
_exptl_crystal_size_mid 0.104
_exptl_crystal_size_min 0.094
_refine_diff_density_max 0.820
_refine_diff_density_min -0.508
_refine_diff_density_rms 0.068
_refine_ls_extinction_method none
_refine_ls_goodness_of_fit_ref 1.058
_refine_ls_hydrogen_treatment constr
_refine_ls_matrix_type full
_refine_ls_number_parameters 307
_refine_ls_number_reflns 6751
_refine_ls_number_restraints 0
_refine_ls_restrained_S_all 1.058
_refine_ls_R_factor_all 0.0326
_refine_ls_R_factor_gt 0.0297
_refine_ls_shift/su_max 0.001
_refine_ls_shift/su_mean 0.000
_refine_ls_structure_factor_coef Fsqd
_refine_ls_weighting_details 'w=1/[\s^2^(Fo^2^)+(0.0426P)^2^+1.2447P] where P=(Fo^2^+2Fc^2^)/3'
_refine_ls_weighting_scheme calc
_refine_ls_wR_factor_gt 0.0773
_refine_ls_wR_factor_ref 0.0793
_reflns_Friedel_coverage 0.000
_reflns_number_gt 6164
_reflns_number_total 6751
_reflns_threshold_expression 'I > 2\s(I)'
_twin_special_details
;
Component 2 rotated by -179.9899\% 
around [-0.40 0.00 0.91] (reciprocal) or [-0.00 -0.00 1.00] (direct)
;
_cod_data_source_file d4sc02784a2.cif
_cod_data_source_block akdk23004_twin1_hklf4
_cod_depositor_comments 'Adding full bibliography for 1572529--1572533.cif.'
_cod_original_cell_volume 2095.56(9)
_cod_database_code 1572533
_shelx_shelxl_version_number 2018/3
_chemical_oxdiff_formula 'C16 H11 F6 Mo1 N1 O5 C4 H8 O'
_chemical_oxdiff_usercomment 'Samuel Steinfeld  SS-038-2'
_shelx_space_group_comment
;
The symmetry employed for this shelxl refinement is uniquely defined
by the following loop, which should always be used as a source of
symmetry information in preference to the above space-group names.
They are only intended as comments.
;
_shelx_estimated_absorpt_t_max 0.604
_shelx_estimated_absorpt_t_min 0.392
_olex2_refinement_description
;
1. Twinned data refinement
 Scales: 0.5076(8)
 0.4924(8)
2. Fixed Uiso
 At 1.2 times of:
  All C(H) groups, All C(H,H) groups
 At 1.5 times of:
  All O(H,H) groups
3. Uiso/Uaniso restraints and constraints
Uanis(C7A) = Uanis(C7)
Uanis(N1A) = Uanis(N1)
4. Others
 Sof(C7A)=Sof(H7A)=Sof(N1A)=1-FVAR(1)
 Sof(C7)=Sof(H7)=Sof(N1)=FVAR(1)
5.a Rotating group:
 O3(H3A,H3B)
5.b Secondary CH2 refined with riding coordinates:
 C16(H16A,H16B), C17(H17A,H17B), C18(H18A,H18B), C19(H19A,H19B)
5.c Aromatic/amide H refined with riding coordinates:
 C2(H2), C3(H3), C5(H5), C7(H7), C7A(H7A), C9(H9), C11(H11), C12(H12)
;
_olex2_date_sample_data_collection 2023-02-28
_olex2_date_sample_submission 2023-02-24
_olex2_exptl_crystal_mounting_method 'oil on 200 micrometre micromount'
_olex2_submission_original_sample_id SS-038-2
_olex2_submission_special_instructions 'No special instructions were received'
_oxdiff_exptl_absorpt_empirical_details
;
Empirical correction (ABSPACK) includes:
- Absorption correction using spherical harmonics
- Frame scaling
;
_oxdiff_exptl_absorpt_empirical_full_max 1.157
_oxdiff_exptl_absorpt_empirical_full_min 0.887
_oxdiff_twin_integration_method simultaneous
_oxdiff_twin_items 2

loop_
_space_group_symop_operation_xyz
'x, y, z'
'-x, y+1/2, -z+1/2'
'-x, -y, -z'
'x, -y-1/2, z-1/2'

loop_
_atom_site_label
_atom_site_type_symbol
_atom_site_fract_x
_atom_site_fract_y
_atom_site_fract_z
_atom_site_U_iso_or_equiv
_atom_site_adp_type
_atom_site_occupancy
_atom_site_site_symmetry_order
_atom_site_calc_flag
_atom_site_refinement_flags_posn
_atom_site_refinement_flags_adp
_atom_site_refinement_flags_occupancy
_atom_site_disorder_assembly
_atom_site_disorder_group
C1 C 0.7018(3) 0.3984(3) 0.7691(3) 0.0462(9) Uani 1 1 d . . . . .
C2 C 0.8135(3) 0.3980(2) 0.8267(3) 0.0434(8) Uani 1 1 d . . . . .
H2 H 0.851463 0.342406 0.850011 0.052 Uiso 1 1 calc R U . . .
C3 C 0.8694(3) 0.4782(2) 0.8501(3) 0.0386(8) Uani 1 1 d . . . . .
H3 H 0.946183 0.477823 0.887938 0.046 Uiso 1 1 calc R U . . .
C4 C 0.8144(3) 0.5602(2) 0.8189(3) 0.0373(7) Uani 1 1 d . . . . .
C5 C 0.7031(3) 0.5615(3) 0.7622(3) 0.0436(9) Uani 1 1 d . . . . .
H5 H 0.665877 0.617492 0.740819 0.052 Uiso 1 1 calc R U . . .
C6 C 0.6457(3) 0.4815(3) 0.7364(3) 0.0476(10) Uani 1 1 d . . . . .
C7 C 0.4659(5) 0.5153(4) 0.6398(5) 0.0246(10) Uani 0.547(4) 1 d . . P A 1
H7 H 0.487405 0.576906 0.649545 0.030 Uiso 0.547(4) 1 calc R U P A 1
C7A C 0.5285(6) 0.5131(5) 0.6739(7) 0.0246(10) Uani 0.453(4) 1 d . . P A 2
H7A H 0.509466 0.575238 0.663788 0.030 Uiso 0.453(4) 1 calc R U P A 2
C8 C 0.3478(3) 0.4874(3) 0.5784(3) 0.0513(11) Uani 1 1 d . . . . .
C9 C 0.2899(3) 0.5670(3) 0.5424(3) 0.0469(9) Uani 1 1 d . . . . .
H9 H 0.327067 0.623192 0.558075 0.056 Uiso 1 1 calc R U . . .
C10 C 0.1788(3) 0.5654(2) 0.4839(3) 0.0398(8) Uani 1 1 d . . . . .
C11 C 0.1233(3) 0.4831(2) 0.4598(3) 0.0380(7) Uani 1 1 d . . . . .
H11 H 0.046867 0.482094 0.417917 0.046 Uiso 1 1 calc R U . . .
C12 C 0.1797(3) 0.4037(3) 0.4967(4) 0.0455(8) Uani 1 1 d . . . . .
H12 H 0.142248 0.347747 0.481747 0.055 Uiso 1 1 calc R U . . .
C13 C 0.2919(3) 0.4056(3) 0.5561(4) 0.0520(11) Uani 1 1 d . . . . .
C14 C 0.8775(3) 0.6459(2) 0.8498(4) 0.0495(10) Uani 1 1 d . . . . .
C15 C 0.1157(3) 0.6511(3) 0.4502(4) 0.0531(10) Uani 1 1 d . . . . .
F1 F 0.9110(2) 0.66609(17) 0.9736(3) 0.0743(7) Uani 1 1 d . . . . .
F2 F 0.9676(2) 0.64112(17) 0.8268(3) 0.0749(8) Uani 1 1 d . . . . .
F3 F 0.8225(3) 0.71630(17) 0.7875(3) 0.0889(10) Uani 1 1 d . . . . .
F4 F 0.1733(2) 0.71999(17) 0.4355(3) 0.0869(10) Uani 1 1 d . . . . .
F5 F 0.0284(2) 0.64443(17) 0.3438(3) 0.0694(7) Uani 1 1 d . . . . .
F6 F 0.0788(2) 0.67579(17) 0.5398(3) 0.0749(8) Uani 1 1 d . . . . .
Mo1 Mo 0.49603(2) 0.29880(2) 0.64686(2) 0.02502(9) Uani 1 1 d . . . . .
N1 N 0.5345(4) 0.4509(3) 0.6775(4) 0.0215(7) Uani 0.547(4) 1 d . . P A 1
N1A N 0.4571(4) 0.4499(4) 0.6359(5) 0.0215(7) Uani 0.453(4) 1 d . . P A 2
O1 O 0.49195(19) 0.18802(13) 0.6821(2) 0.0349(5) Uani 1 1 d . . . . .
O2 O 0.5043(2) 0.30338(13) 0.5018(2) 0.0355(5) Uani 1 1 d . . . . .
O3 O 0.4905(2) 0.33045(16) 0.8378(2) 0.0440(6) Uani 1 1 d . . . . .
H3A H 0.489888 0.279048 0.882309 0.066 Uiso 1 1 d R U . . .
H3B H 0.426853 0.357741 0.830060 0.066 Uiso 1 1 d R U . . .
O4 O 0.6479(2) 0.3200(2) 0.7460(3) 0.0588(8) Uani 1 1 d . . . . .
O5 O 0.3446(2) 0.3269(2) 0.5935(3) 0.0656(9) Uani 1 1 d . . . . .
C16 C 0.2450(4) 0.4202(3) 0.8550(5) 0.0738(15) Uani 1 1 d . . . . .
H16A H 0.249373 0.390032 0.933965 0.089 Uiso 1 1 calc R U . . .
H16B H 0.210801 0.378392 0.783380 0.089 Uiso 1 1 calc R U . . .
C17 C 0.1823(4) 0.5067(5) 0.8358(5) 0.0887(19) Uani 1 1 d . . . . .
H17A H 0.133467 0.513293 0.746250 0.106 Uiso 1 1 calc R U . . .
H17B H 0.138063 0.507385 0.888458 0.106 Uiso 1 1 calc R U . . .
C18 C 0.2634(4) 0.5814(3) 0.8738(5) 0.0694(13) Uani 1 1 d . . . . .
H18A H 0.256642 0.620403 0.800927 0.083 Uiso 1 1 calc R U . . .
H18B H 0.255342 0.618941 0.941266 0.083 Uiso 1 1 calc R U . . .
C19 C 0.3685(3) 0.5321(3) 0.9204(4) 0.0513(10) Uani 1 1 d . . . . .
H19A H 0.423018 0.565528 0.898197 0.062 Uiso 1 1 calc R U . . .
H19B H 0.395689 0.525413 1.013266 0.062 Uiso 1 1 calc R U . . .
O6 O 0.3491(2) 0.44685(16) 0.8620(3) 0.0447(6) Uani 1 1 d . . . . .

loop_
_atom_site_aniso_label
_atom_site_aniso_U_11
_atom_site_aniso_U_22
_atom_site_aniso_U_33
_atom_site_aniso_U_23
_atom_site_aniso_U_13
_atom_site_aniso_U_12
C1 0.0459(19) 0.063(3) 0.0324(18) -0.0102(17) 0.0177(15) -0.0194(18)
C2 0.0440(19) 0.0384(19) 0.046(2) -0.0026(16) 0.0151(16) -0.0030(15)
C3 0.0273(15) 0.0356(17) 0.049(2) 0.0000(15) 0.0099(14) 0.0043(13)
C4 0.0328(16) 0.0380(18) 0.0407(19) 0.0028(14) 0.0133(14) 0.0056(13)
C5 0.0350(17) 0.065(3) 0.0311(18) 0.0088(16) 0.0131(14) 0.0198(17)
C6 0.0289(17) 0.093(3) 0.0222(16) -0.0054(17) 0.0104(13) -0.0091(18)
C7 0.041(3) 0.0127(19) 0.022(3) -0.0014(18) 0.014(3) 0.000(3)
C7A 0.041(3) 0.0127(19) 0.022(3) -0.0014(18) 0.014(3) 0.000(3)
C8 0.0297(17) 0.103(4) 0.0240(16) 0.0054(19) 0.0133(14) 0.007(2)
C9 0.0341(18) 0.071(3) 0.0381(19) -0.0141(18) 0.0164(15) -0.0169(17)
C10 0.0351(17) 0.0415(19) 0.044(2) -0.0050(15) 0.0160(15) -0.0064(14)
C11 0.0288(15) 0.0359(18) 0.045(2) 0.0020(15) 0.0092(14) -0.0001(13)
C12 0.0452(19) 0.043(2) 0.052(2) 0.0090(17) 0.0225(17) 0.0053(16)
C13 0.046(2) 0.082(3) 0.0366(19) 0.0240(19) 0.0247(17) 0.030(2)
C14 0.0441(19) 0.0337(19) 0.070(3) 0.0033(18) 0.0207(18) 0.0100(16)
C15 0.049(2) 0.033(2) 0.081(3) -0.0058(19) 0.030(2) -0.0096(16)
F1 0.0931(19) 0.0499(15) 0.0757(18) -0.0178(13) 0.0273(15) -0.0175(14)
F2 0.0620(14) 0.0483(15) 0.128(2) -0.0152(15) 0.0509(15) -0.0150(12)
F3 0.090(2) 0.0405(14) 0.126(3) 0.0279(15) 0.0286(18) 0.0204(13)
F4 0.088(2) 0.0419(14) 0.143(3) 0.0014(16) 0.058(2) -0.0213(13)
F5 0.0569(14) 0.0426(14) 0.092(2) 0.0041(12) 0.0087(13) 0.0136(11)
F6 0.0866(18) 0.0503(14) 0.104(2) -0.0148(14) 0.0542(17) 0.0037(13)
Mo1 0.03894(15) 0.01224(13) 0.02896(15) -0.00004(8) 0.01859(12) 0.00068(9)
N1 0.0286(16) 0.0160(18) 0.0210(18) -0.0006(13) 0.0106(15) 0.0011(18)
N1A 0.0286(16) 0.0160(18) 0.0210(18) -0.0006(13) 0.0106(15) 0.0011(18)
O1 0.0468(12) 0.0175(10) 0.0461(13) 0.0017(9) 0.0243(11) 0.0012(9)
O2 0.0547(13) 0.0204(11) 0.0367(12) -0.0065(9) 0.0234(11) -0.0065(10)
O3 0.0815(18) 0.0260(12) 0.0383(13) 0.0078(9) 0.0382(13) 0.0157(11)
O4 0.0542(16) 0.075(2) 0.0469(16) -0.0125(14) 0.0188(13) -0.0294(14)
O5 0.0528(16) 0.091(2) 0.0636(19) 0.0416(17) 0.0335(14) 0.0357(16)
C16 0.074(3) 0.073(3) 0.096(4) -0.034(3) 0.057(3) -0.035(3)
C17 0.039(2) 0.140(6) 0.077(4) -0.020(4) 0.011(2) 0.015(3)
C18 0.090(3) 0.056(3) 0.072(3) 0.008(2) 0.042(3) 0.034(3)
C19 0.057(2) 0.040(2) 0.067(3) -0.0141(18) 0.035(2) -0.0091(17)
O6 0.0521(14) 0.0293(12) 0.0582(16) -0.0050(11) 0.0271(12) 0.0025(10)

loop_
_atom_type_symbol
_atom_type_description
_atom_type_scat_dispersion_real
_atom_type_scat_dispersion_imag
_atom_type_scat_source
C C 0.0181 0.0091 'International Tables Vol C Tables 4.2.6.8 and 6.1.1.4'
H H 0.0000 0.0000 'International Tables Vol C Tables 4.2.6.8 and 6.1.1.4'
F F 0.0727 0.0534 'International Tables Vol C Tables 4.2.6.8 and 6.1.1.4'
Mo Mo -0.0483 2.7339 'International Tables Vol C Tables 4.2.6.8 and 6.1.1.4'
N N 0.0311 0.0180 'International Tables Vol C Tables 4.2.6.8 and 6.1.1.4'
O O 0.0492 0.0322 'International Tables Vol C Tables 4.2.6.8 and 6.1.1.4'

loop_
_exptl_crystal_face_index_h
_exptl_crystal_face_index_k
_exptl_crystal_face_index_l
_exptl_crystal_face_perp_dist
1 -1 1 0.0391
-1 1 -1 0.0554
-1 2 0 0.0895
0 1 1 0.1012
0 -1 -1 0.0848
-1 2 1 0.0974
1 -2 -1 0.0812
0 -1 -2 0.0769
-1 -1 1 0.0325
1 1 -1 0.0614
-1 0 0 0.0324
1 1 0 0.0769
2 1 -1 0.0611

loop_
_geom_angle_atom_site_label_1
_geom_angle_atom_site_label_2
_geom_angle_atom_site_label_3
_geom_angle
_geom_angle_site_symmetry_1
_geom_angle_site_symmetry_3
_geom_angle_publ_flag
C2 C1 C6 119.8(3) . . ?
O4 C1 C2 119.4(4) . . ?
O4 C1 C6 120.7(3) . . ?
C1 C2 H2 120.1 . . ?
C3 C2 C1 119.7(3) . . ?
C3 C2 H2 120.1 . . ?
C2 C3 H3 119.7 . . ?
C2 C3 C4 120.6(3) . . ?
C4 C3 H3 119.7 . . ?
C3 C4 C14 119.0(3) . . ?
C5 C4 C3 120.2(3) . . ?
C5 C4 C14 120.8(3) . . ?
C4 C5 H5 120.0 . . ?
C4 C5 C6 120.1(3) . . ?
C6 C5 H5 120.0 . . ?
C1 C6 C7A 137.4(4) . . ?
C1 C6 N1 101.4(4) . . ?
C5 C6 C1 119.6(3) . . ?
C5 C6 C7A 103.0(4) . . ?
C5 C6 N1 139.0(4) . . ?
C8 C7 H7 122.0 . . ?
N1 C7 H7 122.0 . . ?
N1 C7 C8 116.0(5) . . ?
C6 C7A H7A 122.2 . . ?
N1A C7A C6 115.6(6) . . ?
N1A C7A H7A 122.2 . . ?
C9 C8 C7 105.7(4) . . ?
C9 C8 C13 119.0(3) . . ?
C9 C8 N1A 143.7(4) . . ?
C13 C8 C7 135.2(4) . . ?
C13 C8 N1A 97.2(4) . . ?
C8 C9 H9 119.8 . . ?
C10 C9 C8 120.5(4) . . ?
C10 C9 H9 119.8 . . ?
C9 C10 C11 120.2(3) . . ?
C9 C10 C15 120.6(3) . . ?
C11 C10 C15 119.1(3) . . ?
C10 C11 H11 120.1 . . ?
C12 C11 C10 119.8(3) . . ?
C12 C11 H11 120.1 . . ?
C11 C12 H12 120.1 . . ?
C11 C12 C13 119.8(4) . . ?
C13 C12 H12 120.1 . . ?
C12 C13 C8 120.6(4) . . ?
O5 C13 C8 121.0(4) . . ?
O5 C13 C12 118.4(4) . . ?
F1 C14 C4 111.8(3) . . ?
F2 C14 C4 112.4(3) . . ?
F2 C14 F1 104.8(3) . . ?
F3 C14 C4 113.3(3) . . ?
F3 C14 F1 106.8(3) . . ?
F3 C14 F2 107.2(4) . . ?
F4 C15 C10 113.0(3) . . ?
F4 C15 F5 106.9(4) . . ?
F4 C15 F6 106.6(3) . . ?
F5 C15 C10 112.7(3) . . ?
F5 C15 F6 105.7(3) . . ?
F6 C15 C10 111.6(4) . . ?
O1 Mo1 N1 159.05(13) . . ?
O1 Mo1 N1A 158.68(15) . . ?
O1 Mo1 O2 106.84(10) . . ?
O1 Mo1 O3 87.42(10) . . ?
O1 Mo1 O4 97.92(12) . . ?
O1 Mo1 O5 99.24(13) . . ?
O2 Mo1 N1 90.95(12) . . ?
O2 Mo1 N1A 90.27(14) . . ?
O2 Mo1 O3 165.68(9) . . ?
O2 Mo1 O4 97.20(12) . . ?
O2 Mo1 O5 97.41(12) . . ?
O3 Mo1 N1 74.80(12) . . ?
O3 Mo1 N1A 76.17(14) . . ?
O4 Mo1 N1 68.27(15) . . ?
O4 Mo1 N1A 92.28(17) . . ?
O4 Mo1 O3 79.03(11) . . ?
O5 Mo1 N1 89.07(15) . . ?
O5 Mo1 N1A 65.25(17) . . ?
O5 Mo1 O3 81.26(12) . . ?
O5 Mo1 O4 153.14(15) . . ?
C6 N1 Mo1 120.4(3) . . ?
C7 N1 C6 113.5(5) . . ?
C7 N1 Mo1 126.0(4) . . ?
C7A N1A C8 111.1(5) . . ?
C7A N1A Mo1 124.6(5) . . ?
C8 N1A Mo1 124.2(4) . . ?
Mo1 O3 H3A 112.0 . . ?
Mo1 O3 H3B 111.5 . . ?
H3A O3 H3B 102.5 . . ?
C1 O4 Mo1 128.4(3) . . ?
C13 O5 Mo1 130.5(3) . . ?
H16A C16 H16B 108.9 . . ?
C17 C16 H16A 110.8 . . ?
C17 C16 H16B 110.8 . . ?
O6 C16 H16A 110.8 . . ?
O6 C16 H16B 110.8 . . ?
O6 C16 C17 104.6(4) . . ?
C16 C17 H17A 110.4 . . ?
C16 C17 H17B 110.4 . . ?
H17A C17 H17B 108.6 . . ?
C18 C17 C16 106.7(4) . . ?
C18 C17 H17A 110.4 . . ?
C18 C17 H17B 110.4 . . ?
C17 C18 H18A 111.2 . . ?
C17 C18 H18B 111.2 . . ?
H18A C18 H18B 109.1 . . ?
C19 C18 C17 102.8(4) . . ?
C19 C18 H18A 111.2 . . ?
C19 C18 H18B 111.2 . . ?
C18 C19 H19A 110.3 . . ?
C18 C19 H19B 110.3 . . ?
H19A C19 H19B 108.6 . . ?
O6 C19 C18 106.9(4) . . ?
O6 C19 H19A 110.3 . . ?
O6 C19 H19B 110.3 . . ?
C19 O6 C16 106.1(3) . . ?

loop_
_geom_bond_atom_site_label_1
_geom_bond_atom_site_label_2
_geom_bond_distance
_geom_bond_site_symmetry_2
_geom_bond_publ_flag
C1 C2 1.385(5) . ?
C1 C6 1.415(6) . ?
C1 O4 1.340(5) . ?
C2 H2 0.9500 . ?
C2 C3 1.375(5) . ?
C3 H3 0.9500 . ?
C3 C4 1.394(5) . ?
C4 C5 1.379(5) . ?
C4 C14 1.490(5) . ?
C5 H5 0.9500 . ?
C5 C6 1.381(6) . ?
C6 C7A 1.528(8) . ?
C6 N1 1.452(5) . ?
C7 H7 0.9500 . ?
C7 C8 1.520(7) . ?
C7 N1 1.280(8) . ?
C7A H7A 0.9500 . ?
C7A N1A 1.289(10) . ?
C8 C9 1.384(6) . ?
C8 C13 1.396(6) . ?
C8 N1A 1.464(6) . ?
C9 H9 0.9500 . ?
C9 C10 1.378(5) . ?
C10 C11 1.398(5) . ?
C10 C15 1.491(5) . ?
C11 H11 0.9500 . ?
C11 C12 1.374(5) . ?
C12 H12 0.9500 . ?
C12 C13 1.391(5) . ?
C13 O5 1.345(5) . ?
C14 F1 1.348(5) . ?
C14 F2 1.327(4) . ?
C14 F3 1.319(4) . ?
C15 F4 1.326(4) . ?
C15 F5 1.333(5) . ?
C15 F6 1.346(5) . ?
Mo1 N1 2.307(4) . ?
Mo1 N1A 2.290(5) . ?
Mo1 O1 1.695(2) . ?
Mo1 O2 1.707(2) . ?
Mo1 O3 2.264(2) . ?
Mo1 O4 1.939(3) . ?
Mo1 O5 1.924(3) . ?
O3 H3A 0.9177 . ?
O3 H3B 0.9150 . ?
C16 H16A 0.9900 . ?
C16 H16B 0.9900 . ?
C16 C17 1.500(8) . ?
C16 O6 1.418(5) . ?
C17 H17A 0.9900 . ?
C17 H17B 0.9900 . ?
C17 C18 1.495(8) . ?
C18 H18A 0.9900 . ?
C18 H18B 0.9900 . ?
C18 C19 1.489(6) . ?
C19 H19A 0.9900 . ?
C19 H19B 0.9900 . ?
C19 O6 1.407(4) . ?

loop_
_geom_hbond_atom_site_label_D
_geom_hbond_atom_site_label_H
_geom_hbond_atom_site_label_A
_geom_hbond_distance_DH
_geom_hbond_distance_HA
_geom_hbond_distance_DA
_geom_hbond_angle_DHA
_geom_hbond_site_symmetry_A
_geom_hbond_publ_flag
O3 H3A O2 0.92 1.79 2.688(3) 165.8 4_566 yes
O3 H3B O6 0.91 1.80 2.648(3) 152.9 . yes

loop_
_geom_torsion_atom_site_label_1
_geom_torsion_atom_site_label_2
_geom_torsion_atom_site_label_3
_geom_torsion_atom_site_label_4
_geom_torsion
_geom_torsion_site_symmetry_1
_geom_torsion_site_symmetry_2
_geom_torsion_site_symmetry_3
_geom_torsion_site_symmetry_4
_geom_torsion_publ_flag
C1 C2 C3 C4 1.4(6) . . . . ?
C1 C6 C7A N1A -1.9(9) . . . . ?
C1 C6 N1 C7 179.4(4) . . . . ?
C1 C6 N1 Mo1 -4.7(4) . . . . ?
C2 C1 C6 C5 0.1(5) . . . . ?
C2 C1 C6 C7A 179.6(5) . . . . ?
C2 C1 C6 N1 178.6(3) . . . . ?
C2 C1 O4 Mo1 -170.4(3) . . . . ?
C2 C3 C4 C5 -1.0(6) . . . . ?
C2 C3 C4 C14 177.9(4) . . . . ?
C3 C4 C5 C6 0.1(5) . . . . ?
C3 C4 C14 F1 -76.5(4) . . . . ?
C3 C4 C14 F2 41.1(5) . . . . ?
C3 C4 C14 F3 162.8(4) . . . . ?
C4 C5 C6 C1 0.3(5) . . . . ?
C4 C5 C6 C7A -179.4(4) . . . . ?
C4 C5 C6 N1 -177.5(4) . . . . ?
C5 C4 C14 F1 102.4(4) . . . . ?
C5 C4 C14 F2 -140.1(4) . . . . ?
C5 C4 C14 F3 -18.3(5) . . . . ?
C5 C6 C7A N1A 177.7(5) . . . . ?
C5 C6 N1 C7 -2.6(7) . . . . ?
C5 C6 N1 Mo1 173.3(4) . . . . ?
C6 C1 C2 C3 -1.0(5) . . . . ?
C6 C1 O4 Mo1 10.2(5) . . . . ?
C6 C7A N1A C8 179.7(4) . . . . ?
C6 C7A N1A Mo1 -3.4(8) . . . . ?
C7 C8 C9 C10 -179.5(4) . . . . ?
C7 C8 C13 C12 179.2(4) . . . . ?
C7 C8 C13 O5 0.6(7) . . . . ?
C8 C7 N1 C6 -179.4(4) . . . . ?
C8 C7 N1 Mo1 5.0(6) . . . . ?
C8 C9 C10 C11 -0.3(6) . . . . ?
C8 C9 C10 C15 177.2(4) . . . . ?
C8 C13 O5 Mo1 -14.9(5) . . . . ?
C9 C8 C13 C12 1.0(5) . . . . ?
C9 C8 C13 O5 -177.7(3) . . . . ?
C9 C8 N1A C7A 4.6(9) . . . . ?
C9 C8 N1A Mo1 -172.3(4) . . . . ?
C9 C10 C11 C12 1.3(6) . . . . ?
C9 C10 C15 F4 24.6(6) . . . . ?
C9 C10 C15 F5 145.9(4) . . . . ?
C9 C10 C15 F6 -95.4(4) . . . . ?
C10 C11 C12 C13 -1.1(6) . . . . ?
C11 C10 C15 F4 -157.8(4) . . . . ?
C11 C10 C15 F5 -36.6(5) . . . . ?
C11 C10 C15 F6 82.2(4) . . . . ?
C11 C12 C13 C8 -0.1(6) . . . . ?
C11 C12 C13 O5 178.6(3) . . . . ?
C12 C13 O5 Mo1 166.3(3) . . . . ?
C13 C8 C9 C10 -0.8(5) . . . . ?
C13 C8 N1A C7A -176.4(5) . . . . ?
C13 C8 N1A Mo1 6.7(4) . . . . ?
C14 C4 C5 C6 -178.7(3) . . . . ?
C15 C10 C11 C12 -176.3(4) . . . . ?
N1 C7 C8 C9 -178.3(4) . . . . ?
N1 C7 C8 C13 3.4(8) . . . . ?
N1A C8 C9 C10 178.0(5) . . . . ?
N1A C8 C13 C12 -178.3(4) . . . . ?
N1A C8 C13 O5 3.0(5) . . . . ?
O4 C1 C2 C3 179.7(3) . . . . ?
O4 C1 C6 C5 179.4(3) . . . . ?
O4 C1 C6 C7A -1.1(7) . . . . ?
O4 C1 C6 N1 -2.1(4) . . . . ?
C16 C17 C18 C19 -3.5(5) . . . . ?
C17 C16 O6 C19 33.6(5) . . . . ?
C17 C18 C19 O6 24.2(5) . . . . ?
C18 C19 O6 C16 -37.0(5) . . . . ?
O6 C16 C17 C18 -17.9(6) . . . . ?

loop_
_twin_individual_id
_twin_individual_mass_fraction_refined
_oxdiff_twin_reflns_isolated
_oxdiff_twin_reflns_overlapped
_twin_individual_twin_lattice_type
_twin_individual_twin_matrix_11
_twin_individual_twin_matrix_12
_twin_individual_twin_matrix_13
_twin_individual_twin_matrix_21
_twin_individual_twin_matrix_22
_twin_individual_twin_matrix_23
_twin_individual_twin_matrix_31
_twin_individual_twin_matrix_32
_twin_individual_twin_matrix_33
1 0.5076(8) 9975 5772 ref 1.0000 0.0000 0.0000 0.0000 1.0000 0.0000 0.0000 0.0000 1.0000
2 0.4924(8) 9970 5772 nmt -0.9999 0.0002 -0.8831 -0.0002 -1.0000 -0.0006 -0.0001 -0.0002 0.9999

loop_
_exptl_oxdiff_crystal_face_indexfrac_h
_exptl_oxdiff_crystal_face_indexfrac_k
_exptl_oxdiff_crystal_face_indexfrac_l
_exptl_oxdiff_crystal_face_x
_exptl_oxdiff_crystal_face_y
_exptl_oxdiff_crystal_face_z
1.1173 -1.0007 0.9997 0.1083 -0.0662 0.2251
-1.1173 1.0007 -0.9997 -0.1083 0.0662 -0.2251
-1.0003 2.0008 0.0004 -0.1905 0.1310 -0.0740
0.1170 1.0002 1.0001 -0.0822 0.0647 0.1511
-0.1170 -1.0002 -1.0001 0.0822 -0.0647 -0.1511
-0.8831 2.0004 1.0003 -0.2183 0.1071 0.0731
0.8831 -2.0004 -1.0003 0.2183 -0.1071 -0.0731
-0.2341 -0.9997 -2.0001 0.1099 -0.0409 -0.2982
-0.8827 -1.0013 0.9997 -0.0551 -0.1587 0.0610
0.8827 1.0013 -0.9997 0.0551 0.1587 -0.0610
-1.0000 -0.0003 -0.0000 -0.0817 -0.0463 -0.0820
0.9999 1.0009 0.0002 0.0273 0.1349 0.0860
1.8827 1.0016 -0.9997 0.1368 0.2050 0.0210
